data_4109790
loop_
_publ_author_name
'Junpei Kuwabara'
'Charlotte L. Stern'
'Chad A. Mirkin'

_publ_section_title
;
 A Coordination Chemistry Approach to a Multieffector Enzyme Mimic
;
_journal_name_full 'Journal of the American Chemical Society'
_journal_page_first 10074
_journal_page_last 10075
_journal_paper_doi 10.1021/ja073447h
_journal_volume 129
_journal_year 2007
_chemical_formula_sum 'C149 H98 B2 Cl2 F48 O4 P4 Rh2'
_chemical_formula_weight 3286.49
_chemical_name_systematic
; 
 ? 
;
_space_group_IT_number 2
_symmetry_cell_setting triclinic
_symmetry_space_group_name_Hall '-P 1'
_symmetry_space_group_name_H-M 'P -1'
_atom_sites_solution_hydrogens geom
_atom_sites_solution_primary direct
_atom_sites_solution_secondary difmap
_audit_creation_method SHELXL-97
_cell_angle_alpha 80.497(2)
_cell_angle_beta 73.345(2)
_cell_angle_gamma 87.151(2)
_cell_formula_units_Z 1
_cell_length_a 12.8811(14)
_cell_length_b 14.1571(16)
_cell_length_c 20.189(2)
_cell_measurement_reflns_used 6264
_cell_measurement_temperature 293(2)
_cell_measurement_theta_max 57.084
_cell_measurement_theta_min 4.406
_cell_volume 3478.8(6)
_computing_cell_refinement 'Bruker SMART'
_computing_data_collection 'Bruker SMART'
_computing_data_reduction 'Bruker SAINT'
_computing_molecular_graphics 'Bruker SHELXTL'
_computing_publication_material 'Bruker SHELXTL'
_computing_structure_refinement 'SHELXL-97 (Sheldrick, 1997)'
_computing_structure_solution 'SHELXS-97 (Sheldrick, 1990)'
_diffrn_ambient_temperature 293(2)
_diffrn_measured_fraction_theta_full 0.893
_diffrn_measured_fraction_theta_max 0.893
_diffrn_measurement_device_type 'CCD area detector'
_diffrn_measurement_method 'omega scans'
_diffrn_radiation_monochromator graphite
_diffrn_radiation_source 'fine-focus sealed tube'
_diffrn_radiation_type MoK\a
_diffrn_radiation_wavelength 0.71073
_diffrn_reflns_av_R_equivalents 0.0656
_diffrn_reflns_av_sigmaI/netI 0.0654
_diffrn_reflns_limit_h_max 16
_diffrn_reflns_limit_h_min -17
_diffrn_reflns_limit_k_max 18
_diffrn_reflns_limit_k_min -19
_diffrn_reflns_limit_l_max 25
_diffrn_reflns_limit_l_min -26
_diffrn_reflns_number 32073
_diffrn_reflns_theta_full 28.77
_diffrn_reflns_theta_max 28.77
_diffrn_reflns_theta_min 1.07
_exptl_absorpt_coefficient_mu 0.442
_exptl_absorpt_correction_T_max 0.9761
_exptl_absorpt_correction_T_min 0.7886
_exptl_absorpt_correction_type numerical
_exptl_absorpt_process_details 'face indexed'
_exptl_crystal_colour orange
_exptl_crystal_density_diffrn 1.569
_exptl_crystal_density_meas 0
_exptl_crystal_description plate
_exptl_crystal_F_000 1650
_exptl_crystal_size_max 0.352
_exptl_crystal_size_mid 0.300
_exptl_crystal_size_min 0.056
_refine_diff_density_max 1.662
_refine_diff_density_min -1.271
_refine_diff_density_rms 0.114
_refine_ls_extinction_method none
_refine_ls_goodness_of_fit_ref 1.041
_refine_ls_hydrogen_treatment constr
_refine_ls_matrix_type full
_refine_ls_number_parameters 949
_refine_ls_number_reflns 16168
_refine_ls_number_restraints 0
_refine_ls_restrained_S_all 1.041
_refine_ls_R_factor_all 0.0765
_refine_ls_R_factor_gt 0.0600
_refine_ls_shift/su_max 0.001
_refine_ls_shift/su_mean 0.000
_refine_ls_structure_factor_coef Fsqd
_refine_ls_weighting_details 'calc w=1/[\s^2^(Fo^2^)+(0.0914P)^2^+5.3787P] where P=(Fo^2^+2Fc^2^)/3'
_refine_ls_weighting_scheme calc
_refine_ls_wR_factor_gt 0.1577
_refine_ls_wR_factor_ref 0.1727
_reflns_number_gt 12796
_reflns_number_total 16168
_reflns_threshold_expression >2sigma(I)
_cod_data_source_file ja073447hsi20070515_121340.cif
_cod_data_source_block Complex1
_cod_depositor_comments
;
The following automatic conversions were performed:

'_refine_ls_hydrogen_treatment' value 'const' was replaced with the
value 'constr' as specified in the replacement file
'src/cod-tools/trunk/data/replacement-values/replacement_values.lst'.

Automatic conversion script
Id: cif_fix_values 5376 2017-05-30 11:51:03Z andrius 
;
_cod_original_cell_volume 3478.8(7)
_cod_database_code 4109790

loop_
_symmetry_equiv_pos_as_xyz
'x, y, z'
'-x, -y, -z'

loop_
_atom_site_label
_atom_site_type_symbol
_atom_site_fract_x
_atom_site_fract_y
_atom_site_fract_z
_atom_site_U_iso_or_equiv
_atom_site_adp_type
_atom_site_occupancy
_atom_site_symmetry_multiplicity
_atom_site_calc_flag
_atom_site_refinement_flags
_atom_site_disorder_assembly
_atom_site_disorder_group
Rh1 Rh 0.531952(19) 0.449980(17) 0.293899(12) 0.01968(8) Uani 1 1 d . . .
P1 P 0.41126(6) 0.42881(6) 0.24098(4) 0.02035(17) Uani 1 1 d . . .
P2 P 0.67457(6) 0.44565(6) 0.20470(4) 0.02081(17) Uani 1 1 d . . .
F1A F 0.1720(6) 1.2916(5) 0.1953(4) 0.0556(7) Uani 0.541(5) 1 d P A 1
F2A F 0.0245(5) 1.3160(4) 0.1675(3) 0.0556(7) Uani 0.541(5) 1 d P A 1
F3A F 0.0327(5) 1.3530(4) 0.2624(4) 0.0556(7) Uani 0.541(5) 1 d P A 1
F1B F 0.1652(7) 1.2968(6) 0.2222(4) 0.0556(7) Uani 0.459(5) 1 d P A 2
F2B F 0.0704(6) 1.2872(5) 0.1498(4) 0.0556(7) Uani 0.459(5) 1 d P A 2
F3B F 0.0035(6) 1.3553(4) 0.2389(4) 0.0556(7) Uani 0.459(5) 1 d P A 2
F4 F -0.29993(18) 1.14903(17) 0.36475(14) 0.0468(6) Uani 1 1 d . . .
F5 F -0.28448(19) 1.00295(18) 0.34693(18) 0.0564(8) Uani 1 1 d . . .
F6 F -0.2506(2) 1.0399(2) 0.43688(14) 0.0633(8) Uani 1 1 d . . .
F7 F -0.0072(4) 0.8659(3) 0.55100(16) 0.0946(14) Uani 1 1 d . . .
F8 F -0.0858(4) 0.7333(3) 0.58088(17) 0.1020(15) Uani 1 1 d . . .
F9 F 0.0804(4) 0.7395(4) 0.56768(19) 0.1147(17) Uani 1 1 d . . .
F10A F -0.0786(5) 0.5267(3) 0.4101(3) 0.0664(8) Uani 0.593(4) 1 d P B 1
F11A F 0.0820(5) 0.5192(4) 0.3420(4) 0.0664(8) Uani 0.593(4) 1 d P B 1
F12A F -0.0395(5) 0.5897(4) 0.3030(4) 0.0664(8) Uani 0.593(4) 1 d P B 1
F10B F -0.0724(8) 0.5820(6) 0.3369(5) 0.0664(8) Uani 0.407(4) 1 d P B 2
F11B F 0.0209(7) 0.4978(5) 0.4072(5) 0.0664(8) Uani 0.407(4) 1 d P B 2
F12B F 0.0957(7) 0.5507(6) 0.3034(5) 0.0664(8) Uani 0.407(4) 1 d P B 2
F13 F 0.4496(2) 1.15615(18) 0.36439(13) 0.0537(7) Uani 1 1 d . . .
F14 F 0.2943(2) 1.1112(2) 0.43256(15) 0.0544(7) Uani 1 1 d . . .
F15 F 0.4361(2) 1.03264(19) 0.44234(13) 0.0482(6) Uani 1 1 d . . .
F16 F 0.5531(2) 0.77305(17) 0.23988(14) 0.0471(6) Uani 1 1 d . . .
F17 F 0.64657(18) 0.9007(2) 0.22172(16) 0.0535(7) Uani 1 1 d . . .
F18 F 0.5567(2) 0.8788(2) 0.15097(12) 0.0485(6) Uani 1 1 d . . .
F19 F 0.3962(3) 0.9560(3) 0.0155(2) 0.0924(13) Uani 1 1 d . . .
F20 F 0.2894(4) 0.9842(4) -0.04642(15) 0.1139(18) Uani 1 1 d . . .
F21 F 0.3157(3) 1.0849(2) 0.01378(18) 0.0833(12) Uani 1 1 d . . .
F22A F -0.0358(6) 0.7789(7) 0.0626(5) 0.0926(14) Uani 0.565(4) 1 d P C 1
F23A F -0.1309(5) 0.8946(6) 0.1073(4) 0.0926(14) Uani 0.565(4) 1 d P C 1
F24A F -0.1114(6) 0.7693(7) 0.1696(5) 0.0926(14) Uani 0.565(4) 1 d P C 1
F22B F -0.0449(7) 0.7254(8) 0.1308(5) 0.0926(14) Uani 0.435(4) 1 d P C 2
F23B F -0.0599(8) 0.8382(9) 0.0497(6) 0.0926(14) Uani 0.435(4) 1 d P C 2
F24B F -0.1431(7) 0.8351(9) 0.1601(6) 0.0926(14) Uani 0.435(4) 1 d P C 2
O1 O 0.38613(17) 0.44518(17) 0.38661(11) 0.0232(5) Uani 1 1 d . . .
O2 O 0.65502(16) 0.46969(16) 0.34761(11) 0.0201(4) Uani 1 1 d . . .
C1 C 0.2917(3) 0.3896(3) 0.31410(18) 0.0273(7) Uani 1 1 d . . .
H1A H 0.2272 0.3965 0.2980 0.033 Uiso 1 1 calc R . .
H1B H 0.2992 0.3226 0.3325 0.033 Uiso 1 1 calc R . .
C2 C 0.2814(3) 0.4501(3) 0.37055(18) 0.0294(7) Uani 1 1 d . . .
H2A H 0.2645 0.5159 0.3543 0.035 Uiso 1 1 calc R . .
H2B H 0.2240 0.4259 0.4120 0.035 Uiso 1 1 calc R . .
C3 C 0.3748(2) 0.4667(2) 0.45371(16) 0.0222(6) Uani 1 1 d . . .
C4 C 0.3488(3) 0.3929(2) 0.51057(17) 0.0233(6) Uani 1 1 d . . .
C5 C 0.3280(3) 0.2974(3) 0.50388(19) 0.0316(8) Uani 1 1 d . . .
H5 H 0.3358 0.2819 0.4597 0.038 Uiso 1 1 calc R . .
C6 C 0.2970(4) 0.2289(3) 0.5610(2) 0.0389(9) Uani 1 1 d . . .
H6 H 0.2814 0.1676 0.5558 0.047 Uiso 1 1 calc R . .
C7 C 0.2882(3) 0.2498(3) 0.6287(2) 0.0371(8) Uani 1 1 d . . .
H7 H 0.2675 0.2020 0.6674 0.045 Uiso 1 1 calc R . .
C8 C 0.3101(3) 0.3400(3) 0.63736(18) 0.0287(7) Uani 1 1 d . . .
H8 H 0.3063 0.3523 0.6818 0.034 Uiso 1 1 calc R . .
C9 C 0.3385(3) 0.4144(2) 0.57940(17) 0.0230(6) Uani 1 1 d . . .
C10 C 0.3558(2) 0.5096(2) 0.58495(16) 0.0215(6) Uani 1 1 d . . .
C11 C 0.3771(2) 0.5839(2) 0.52920(17) 0.0235(6) Uani 1 1 d . . .
C12 C 0.3888(3) 0.6806(3) 0.5371(2) 0.0311(7) Uani 1 1 d . . .
H12 H 0.3857 0.6951 0.5809 0.037 Uiso 1 1 calc R . .
C13 C 0.4044(4) 0.7516(3) 0.4814(2) 0.0429(10) Uani 1 1 d . . .
H13 H 0.4107 0.8146 0.4873 0.051 Uiso 1 1 calc R . .
C14 C 0.4112(4) 0.7302(3) 0.4138(2) 0.0449(10) Uani 1 1 d . . .
H14 H 0.4205 0.7798 0.3761 0.054 Uiso 1 1 calc R . .
C15 C 0.4044(3) 0.6389(3) 0.4032(2) 0.0345(8) Uani 1 1 d . . .
H15 H 0.4114 0.6263 0.3583 0.041 Uiso 1 1 calc R . .
C16 C 0.3864(3) 0.5622(2) 0.46049(17) 0.0240(6) Uani 1 1 d . . .
C17 C 0.7634(3) 0.4355(3) 0.31347(18) 0.0275(7) Uani 1 1 d . . .
H17A H 0.7649 0.3661 0.3198 0.033 Uiso 1 1 calc R . .
H17B H 0.8166 0.4572 0.3332 0.033 Uiso 1 1 calc R . .
C18 C 0.7876(3) 0.4762(3) 0.23710(18) 0.0272(7) Uani 1 1 d . . .
H18A H 0.8549 0.4496 0.2111 0.033 Uiso 1 1 calc R . .
H18B H 0.7953 0.5452 0.2306 0.033 Uiso 1 1 calc R . .
C19 C 0.3634(3) 0.5342(2) 0.19270(18) 0.0251(7) Uani 1 1 d . . .
C20 C 0.4193(3) 0.6196(3) 0.17690(19) 0.0288(7) Uani 1 1 d . . .
H20 H 0.4800 0.6240 0.1924 0.035 Uiso 1 1 calc R . .
C21 C 0.3851(3) 0.6996(3) 0.1376(2) 0.0354(8) Uani 1 1 d . . .
H21 H 0.4249 0.7560 0.1251 0.043 Uiso 1 1 calc R . .
C22 C 0.2931(4) 0.6945(3) 0.1176(2) 0.0442(10) Uani 1 1 d . . .
H22 H 0.2684 0.7485 0.0935 0.053 Uiso 1 1 calc R . .
C23 C 0.2368(4) 0.6097(3) 0.1332(3) 0.0540(12) Uani 1 1 d . . .
H23 H 0.1752 0.6063 0.1184 0.065 Uiso 1 1 calc R . .
C24 C 0.2710(3) 0.5300(3) 0.1705(2) 0.0405(9) Uani 1 1 d . . .
H24 H 0.2324 0.4731 0.1809 0.049 Uiso 1 1 calc R . .
C25 C 0.4275(3) 0.3402(2) 0.18294(18) 0.0248(7) Uani 1 1 d . . .
C26 C 0.4699(4) 0.3674(3) 0.1118(2) 0.0428(10) Uani 1 1 d . . .
H26 H 0.4824 0.4318 0.0935 0.051 Uiso 1 1 calc R . .
C27 C 0.4943(5) 0.2992(4) 0.0671(2) 0.0605(14) Uani 1 1 d . . .
H27 H 0.5259 0.3179 0.0194 0.073 Uiso 1 1 calc R . .
C28 C 0.4715(4) 0.2043(4) 0.0937(3) 0.0522(12) Uani 1 1 d . . .
H28 H 0.4867 0.1588 0.0639 0.063 Uiso 1 1 calc R . .
C29 C 0.4265(4) 0.1765(3) 0.1640(3) 0.0449(10) Uani 1 1 d . . .
H29 H 0.4100 0.1124 0.1816 0.054 Uiso 1 1 calc R . .
C30 C 0.4055(3) 0.2435(3) 0.2089(2) 0.0363(8) Uani 1 1 d . . .
H30 H 0.3765 0.2239 0.2568 0.044 Uiso 1 1 calc R . .
C31 C 0.7179(3) 0.3296(2) 0.17783(18) 0.0263(7) Uani 1 1 d . . .
C32 C 0.8122(3) 0.3203(3) 0.1245(2) 0.0396(9) Uani 1 1 d . . .
H32 H 0.8519 0.3745 0.0998 0.048 Uiso 1 1 calc R . .
C33 C 0.8473(4) 0.2310(3) 0.1080(3) 0.0496(11) Uani 1 1 d . . .
H33 H 0.9105 0.2255 0.0723 0.060 Uiso 1 1 calc R . .
C34 C 0.7899(4) 0.1508(3) 0.1436(3) 0.0454(10) Uani 1 1 d . . .
H34 H 0.8138 0.0911 0.1318 0.054 Uiso 1 1 calc R . .
C35 C 0.6964(4) 0.1582(3) 0.1972(2) 0.0411(9) Uani 1 1 d . . .
H35 H 0.6573 0.1036 0.2215 0.049 Uiso 1 1 calc R . .
C36 C 0.6608(3) 0.2481(3) 0.2147(2) 0.0311(7) Uani 1 1 d . . .
H36 H 0.5986 0.2531 0.2512 0.037 Uiso 1 1 calc R . .
C37 C 0.6932(3) 0.5306(3) 0.12409(17) 0.0258(7) Uani 1 1 d . . .
C38 C 0.7022(3) 0.6277(3) 0.1272(2) 0.0310(7) Uani 1 1 d . . .
H38 H 0.6998 0.6464 0.1696 0.037 Uiso 1 1 calc R . .
C39 C 0.7147(3) 0.6965(3) 0.0682(2) 0.0418(9) Uani 1 1 d . . .
H39 H 0.7217 0.7607 0.0709 0.050 Uiso 1 1 calc R . .
C40 C 0.7168(5) 0.6695(4) 0.0061(3) 0.0635(15) Uani 1 1 d . . .
H40 H 0.7255 0.7154 -0.0337 0.076 Uiso 1 1 calc R . .
C41 C 0.7061(6) 0.5739(4) 0.0020(3) 0.0731(18) Uani 1 1 d . . .
H41 H 0.7064 0.5563 -0.0404 0.088 Uiso 1 1 calc R . .
C42 C 0.6949(4) 0.5043(3) 0.0606(2) 0.0452(10) Uani 1 1 d . . .
H42 H 0.6886 0.4402 0.0573 0.054 Uiso 1 1 calc R . .
C43 C 0.0590(3) 1.0173(2) 0.29405(16) 0.0227(6) Uani 1 1 d . . .
C44 C 0.0945(3) 1.1091(2) 0.25881(18) 0.0252(7) Uani 1 1 d . . .
H44 H 0.1675 1.1183 0.2351 0.030 Uiso 1 1 calc R . .
C45 C 0.0240(3) 1.1868(2) 0.25815(19) 0.0271(7) Uani 1 1 d . A .
C46 C -0.0857(3) 1.1753(2) 0.29303(19) 0.0279(7) Uani 1 1 d . . .
H46 H -0.1335 1.2267 0.2921 0.034 Uiso 1 1 calc R . .
C47 C -0.1222(3) 1.0866(2) 0.32886(18) 0.0264(7) Uani 1 1 d . . .
C48 C -0.0507(3) 1.0085(2) 0.32923(17) 0.0248(6) Uani 1 1 d . . .
H48 H -0.0775 0.9491 0.3538 0.030 Uiso 1 1 calc R . .
C49 C 0.0652(3) 1.2821(3) 0.2197(2) 0.0365(9) Uani 1 1 d . . .
C50 C -0.2388(3) 1.0703(3) 0.3694(2) 0.0360(8) Uani 1 1 d . . .
C51 C 0.0936(3) 0.8317(2) 0.34137(18) 0.0250(7) Uani 1 1 d . . .
C52 C 0.0680(3) 0.8407(3) 0.41231(19) 0.0283(7) Uani 1 1 d . . .
H52 H 0.0792 0.8993 0.4243 0.034 Uiso 1 1 calc R . .
C53 C 0.0265(3) 0.7649(3) 0.4654(2) 0.0350(8) Uani 1 1 d . . .
C54 C 0.0064(3) 0.6772(3) 0.4495(2) 0.0384(9) Uani 1 1 d . . .
H54 H -0.0232 0.6269 0.4848 0.046 Uiso 1 1 calc R . .
C55 C 0.0313(3) 0.6663(3) 0.3800(2) 0.0353(8) Uani 1 1 d . B .
C56 C 0.0763(3) 0.7415(2) 0.32679(19) 0.0284(7) Uani 1 1 d . . .
H56 H 0.0952 0.7313 0.2805 0.034 Uiso 1 1 calc R . .
C57 C 0.0034(4) 0.7770(4) 0.5404(2) 0.0492(11) Uani 1 1 d . . .
C58 C 0.0055(4) 0.5751(3) 0.3609(3) 0.0447(10) Uani 1 1 d . . .
C59 C 0.2608(3) 0.9464(2) 0.28829(17) 0.0224(6) Uani 1 1 d . . .
C60 C 0.2750(3) 1.0057(2) 0.33461(17) 0.0235(6) Uani 1 1 d . . .
H60 H 0.2154 1.0380 0.3591 0.028 Uiso 1 1 calc R . .
C61 C 0.3753(3) 1.0175(2) 0.34481(17) 0.0242(6) Uani 1 1 d . . .
C62 C 0.4678(3) 0.9736(2) 0.30755(17) 0.0246(6) Uani 1 1 d . . .
H62 H 0.5352 0.9824 0.3139 0.029 Uiso 1 1 calc R . .
C63 C 0.4561(3) 0.9164(2) 0.26057(17) 0.0241(6) Uani 1 1 d . . .
C64 C 0.3542(3) 0.9016(2) 0.25251(17) 0.0232(6) Uani 1 1 d . . .
H64 H 0.3485 0.8605 0.2222 0.028 Uiso 1 1 calc R . .
C65 C 0.3882(3) 1.0787(3) 0.39601(19) 0.0310(7) Uani 1 1 d . . .
C66 C 0.5532(3) 0.8680(3) 0.2186(2) 0.0311(7) Uani 1 1 d . . .
C67 C 0.1408(3) 0.9119(2) 0.20220(18) 0.0232(6) Uani 1 1 d . . .
C68 C 0.2197(3) 0.9517(2) 0.14208(18) 0.0253(7) Uani 1 1 d . . .
H68 H 0.2801 0.9800 0.1471 0.030 Uiso 1 1 calc R . .
C69 C 0.2114(3) 0.9508(2) 0.07485(19) 0.0286(7) Uani 1 1 d . . .
C70 C 0.1231(3) 0.9090(3) 0.0649(2) 0.0324(8) Uani 1 1 d . . .
H70 H 0.1176 0.9075 0.0201 0.039 Uiso 1 1 calc R . .
C71 C 0.0432(3) 0.8695(3) 0.1237(2) 0.0321(8) Uani 1 1 d . C .
C72 C 0.0509(3) 0.8720(3) 0.19046(18) 0.0276(7) Uani 1 1 d . . .
H72 H -0.0052 0.8464 0.2288 0.033 Uiso 1 1 calc R . .
C73 C 0.3001(4) 0.9946(3) 0.0137(2) 0.0393(9) Uani 1 1 d . . .
C74 C -0.0528(3) 0.8265(4) 0.1143(2) 0.0468(11) Uani 1 1 d . . .
B1 B 0.1407(3) 0.9250(3) 0.28201(19) 0.0229(7) Uani 1 1 d . . .
Cl1 Cl 0.01154(16) 0.53474(17) 0.05876(15) 0.1176(8) Uani 1 1 d . . .
C75 C 0.0423(9) 0.4375(9) -0.0015(6) 0.066(3) Uani 0.50 1 d P . .

loop_
_atom_site_aniso_label
_atom_site_aniso_U_11
_atom_site_aniso_U_22
_atom_site_aniso_U_33
_atom_site_aniso_U_23
_atom_site_aniso_U_13
_atom_site_aniso_U_12
Rh1 0.01859(13) 0.02553(14) 0.01616(13) -0.00767(9) -0.00472(9) 0.00179(9)
P1 0.0196(4) 0.0254(4) 0.0175(4) -0.0073(3) -0.0056(3) 0.0011(3)
P2 0.0200(4) 0.0251(4) 0.0178(4) -0.0080(3) -0.0036(3) 0.0000(3)
F1A 0.0498(14) 0.0371(10) 0.078(2) 0.0097(14) -0.0250(15) -0.0031(9)
F2A 0.0498(14) 0.0371(10) 0.078(2) 0.0097(14) -0.0250(15) -0.0031(9)
F3A 0.0498(14) 0.0371(10) 0.078(2) 0.0097(14) -0.0250(15) -0.0031(9)
F1B 0.0498(14) 0.0371(10) 0.078(2) 0.0097(14) -0.0250(15) -0.0031(9)
F2B 0.0498(14) 0.0371(10) 0.078(2) 0.0097(14) -0.0250(15) -0.0031(9)
F3B 0.0498(14) 0.0371(10) 0.078(2) 0.0097(14) -0.0250(15) -0.0031(9)
F4 0.0266(11) 0.0433(13) 0.0606(16) -0.0082(12) 0.0013(11) 0.0127(9)
F5 0.0254(11) 0.0438(14) 0.096(2) -0.0146(14) -0.0082(13) -0.0043(10)
F6 0.0380(14) 0.091(2) 0.0403(15) 0.0110(14) 0.0079(11) 0.0096(14)
F7 0.173(4) 0.067(2) 0.0326(16) -0.0151(15) -0.004(2) -0.020(2)
F8 0.116(3) 0.134(3) 0.0384(17) -0.019(2) 0.0213(18) -0.069(3)
F9 0.124(4) 0.187(5) 0.051(2) -0.038(3) -0.051(2) 0.046(3)
F10A 0.0722(18) 0.0437(14) 0.087(2) -0.0202(15) -0.0210(18) -0.0134(12)
F11A 0.0722(18) 0.0437(14) 0.087(2) -0.0202(15) -0.0210(18) -0.0134(12)
F12A 0.0722(18) 0.0437(14) 0.087(2) -0.0202(15) -0.0210(18) -0.0134(12)
F10B 0.0722(18) 0.0437(14) 0.087(2) -0.0202(15) -0.0210(18) -0.0134(12)
F11B 0.0722(18) 0.0437(14) 0.087(2) -0.0202(15) -0.0210(18) -0.0134(12)
F12B 0.0722(18) 0.0437(14) 0.087(2) -0.0202(15) -0.0210(18) -0.0134(12)
F13 0.0801(19) 0.0450(14) 0.0390(14) -0.0074(11) -0.0158(13) -0.0310(13)
F14 0.0381(13) 0.0746(18) 0.0639(17) -0.0510(15) -0.0146(12) 0.0080(12)
F15 0.0619(16) 0.0552(15) 0.0377(13) -0.0131(12) -0.0279(12) 0.0045(12)
F16 0.0464(14) 0.0344(12) 0.0531(15) -0.0123(11) -0.0021(11) 0.0160(10)
F17 0.0204(11) 0.0681(17) 0.0767(19) -0.0371(15) -0.0080(11) 0.0057(11)
F18 0.0387(13) 0.0735(18) 0.0262(12) -0.0105(12) 0.0017(10) 0.0116(12)
F19 0.0498(18) 0.112(3) 0.080(3) 0.013(2) 0.0209(17) 0.0067(18)
F20 0.126(3) 0.189(5) 0.0233(14) -0.003(2) -0.0057(17) -0.104(3)
F21 0.115(3) 0.0467(17) 0.063(2) -0.0049(15) 0.0166(19) -0.0312(18)
F22A 0.0544(18) 0.139(4) 0.100(3) -0.040(3) -0.0295(18) -0.033(2)
F23A 0.0544(18) 0.139(4) 0.100(3) -0.040(3) -0.0295(18) -0.033(2)
F24A 0.0544(18) 0.139(4) 0.100(3) -0.040(3) -0.0295(18) -0.033(2)
F22B 0.0544(18) 0.139(4) 0.100(3) -0.040(3) -0.0295(18) -0.033(2)
F23B 0.0544(18) 0.139(4) 0.100(3) -0.040(3) -0.0295(18) -0.033(2)
F24B 0.0544(18) 0.139(4) 0.100(3) -0.040(3) -0.0295(18) -0.033(2)
O1 0.0170(10) 0.0393(13) 0.0146(10) -0.0102(9) -0.0037(8) 0.0019(9)
O2 0.0166(10) 0.0285(11) 0.0179(10) -0.0106(9) -0.0058(8) 0.0035(8)
C1 0.0205(15) 0.0394(19) 0.0225(16) -0.0065(14) -0.0052(12) -0.0037(13)
C2 0.0196(15) 0.048(2) 0.0232(16) -0.0113(15) -0.0070(13) 0.0003(14)
C3 0.0184(14) 0.0325(17) 0.0162(14) -0.0091(12) -0.0031(11) 0.0021(12)
C4 0.0216(15) 0.0277(16) 0.0212(15) -0.0092(13) -0.0042(12) 0.0022(12)
C5 0.0369(19) 0.0320(18) 0.0274(18) -0.0138(15) -0.0064(15) -0.0009(14)
C6 0.051(2) 0.0279(19) 0.037(2) -0.0112(16) -0.0066(18) -0.0051(16)
C7 0.050(2) 0.0289(18) 0.0278(19) -0.0027(15) -0.0041(16) -0.0024(16)
C8 0.0364(18) 0.0296(17) 0.0201(16) -0.0058(13) -0.0072(14) 0.0020(14)
C9 0.0218(15) 0.0272(16) 0.0213(15) -0.0096(13) -0.0058(12) 0.0040(12)
C10 0.0184(14) 0.0275(16) 0.0203(15) -0.0103(12) -0.0053(12) 0.0046(11)
C11 0.0189(14) 0.0280(16) 0.0233(16) -0.0070(13) -0.0044(12) 0.0026(12)
C12 0.0331(18) 0.0293(18) 0.0295(18) -0.0100(14) -0.0038(15) 0.0010(14)
C13 0.054(2) 0.0242(18) 0.043(2) -0.0051(16) -0.0016(19) -0.0008(16)
C14 0.060(3) 0.033(2) 0.032(2) 0.0040(16) -0.0043(19) 0.0018(18)
C15 0.038(2) 0.039(2) 0.0227(17) -0.0037(15) -0.0030(15) 0.0028(15)
C16 0.0215(15) 0.0286(16) 0.0214(15) -0.0050(13) -0.0055(12) 0.0037(12)
C17 0.0205(15) 0.0372(19) 0.0285(17) -0.0145(15) -0.0088(13) 0.0074(13)
C18 0.0195(15) 0.0356(18) 0.0265(17) -0.0124(14) -0.0023(13) -0.0001(13)
C19 0.0251(16) 0.0284(17) 0.0239(16) -0.0084(13) -0.0086(13) 0.0051(12)
C20 0.0286(17) 0.0298(17) 0.0294(18) -0.0112(14) -0.0078(14) 0.0054(13)
C21 0.042(2) 0.0279(18) 0.035(2) -0.0078(15) -0.0080(16) 0.0031(15)
C22 0.056(3) 0.035(2) 0.047(2) -0.0071(18) -0.025(2) 0.0153(18)
C23 0.052(3) 0.044(2) 0.080(4) -0.004(2) -0.046(3) 0.007(2)
C24 0.038(2) 0.036(2) 0.055(3) -0.0035(18) -0.0275(19) -0.0001(16)
C25 0.0214(15) 0.0296(17) 0.0278(17) -0.0115(13) -0.0108(13) 0.0038(12)
C26 0.054(3) 0.045(2) 0.029(2) -0.0133(17) -0.0049(18) -0.0049(19)
C27 0.078(4) 0.073(4) 0.030(2) -0.030(2) -0.004(2) -0.003(3)
C28 0.054(3) 0.055(3) 0.061(3) -0.040(2) -0.022(2) 0.012(2)
C29 0.049(2) 0.034(2) 0.064(3) -0.023(2) -0.027(2) 0.0088(17)
C30 0.047(2) 0.0313(19) 0.038(2) -0.0098(16) -0.0204(18) 0.0044(16)
C31 0.0251(16) 0.0314(17) 0.0261(17) -0.0131(14) -0.0090(13) 0.0036(13)
C32 0.037(2) 0.037(2) 0.040(2) -0.0163(17) 0.0029(17) -0.0007(16)
C33 0.043(2) 0.051(3) 0.051(3) -0.028(2) 0.002(2) 0.0082(19)
C34 0.053(3) 0.034(2) 0.057(3) -0.025(2) -0.021(2) 0.0130(18)
C35 0.046(2) 0.0285(19) 0.049(2) -0.0061(17) -0.0140(19) 0.0015(16)
C36 0.0307(17) 0.0309(18) 0.0316(19) -0.0053(15) -0.0086(15) 0.0021(14)
C37 0.0226(15) 0.0327(17) 0.0207(16) -0.0047(13) -0.0035(12) -0.0009(13)
C38 0.0276(17) 0.0343(19) 0.0288(18) -0.0071(15) -0.0034(14) 0.0022(14)
C39 0.042(2) 0.036(2) 0.043(2) 0.0006(17) -0.0084(18) 0.0005(17)
C40 0.096(4) 0.050(3) 0.034(2) 0.011(2) -0.013(3) -0.001(3)
C41 0.128(6) 0.067(4) 0.026(2) -0.004(2) -0.026(3) 0.004(3)
C42 0.070(3) 0.039(2) 0.030(2) -0.0087(17) -0.017(2) -0.001(2)
C43 0.0241(15) 0.0266(16) 0.0187(15) -0.0074(12) -0.0066(12) 0.0028(12)
C44 0.0203(15) 0.0276(16) 0.0268(17) -0.0054(13) -0.0051(12) 0.0019(12)
C45 0.0241(16) 0.0284(17) 0.0310(18) -0.0068(14) -0.0105(14) 0.0022(13)
C46 0.0261(16) 0.0254(16) 0.0323(18) -0.0068(14) -0.0079(14) 0.0057(13)
C47 0.0221(15) 0.0299(17) 0.0269(17) -0.0089(14) -0.0040(13) 0.0014(12)
C48 0.0237(15) 0.0270(16) 0.0231(16) -0.0066(13) -0.0042(13) 0.0001(12)
C49 0.0267(17) 0.0317(19) 0.051(2) 0.0000(17) -0.0152(17) 0.0023(14)
C50 0.0251(17) 0.036(2) 0.040(2) -0.0033(16) -0.0010(15) 0.0062(14)
C51 0.0212(15) 0.0266(16) 0.0278(17) -0.0060(13) -0.0068(13) 0.0010(12)
C52 0.0302(17) 0.0276(17) 0.0277(17) -0.0066(14) -0.0075(14) -0.0023(13)
C53 0.0348(19) 0.040(2) 0.0268(18) -0.0034(16) -0.0042(15) -0.0044(15)
C54 0.040(2) 0.033(2) 0.037(2) 0.0035(16) -0.0059(17) -0.0041(16)
C55 0.0361(19) 0.0272(18) 0.042(2) -0.0056(16) -0.0105(17) 0.0013(14)
C56 0.0285(17) 0.0278(17) 0.0286(17) -0.0073(14) -0.0069(14) 0.0041(13)
C57 0.063(3) 0.052(3) 0.028(2) -0.0011(19) -0.006(2) -0.016(2)
C58 0.043(2) 0.029(2) 0.064(3) -0.0095(19) -0.016(2) -0.0007(16)
C59 0.0230(15) 0.0229(15) 0.0201(15) -0.0019(12) -0.0050(12) 0.0011(12)
C60 0.0215(15) 0.0259(16) 0.0212(15) -0.0042(12) -0.0030(12) 0.0008(12)
C61 0.0276(16) 0.0231(15) 0.0220(16) -0.0037(12) -0.0068(13) -0.0008(12)
C62 0.0204(15) 0.0271(16) 0.0250(16) -0.0021(13) -0.0056(12) -0.0006(12)
C63 0.0211(15) 0.0243(15) 0.0238(16) -0.0010(12) -0.0039(12) 0.0036(12)
C64 0.0258(16) 0.0224(15) 0.0206(15) -0.0051(12) -0.0046(12) 0.0004(12)
C65 0.0308(18) 0.0354(19) 0.0289(18) -0.0104(15) -0.0086(14) -0.0024(14)
C66 0.0228(16) 0.0377(19) 0.0319(19) -0.0083(15) -0.0055(14) 0.0045(14)
C67 0.0207(14) 0.0242(15) 0.0265(16) -0.0092(13) -0.0073(12) 0.0043(12)
C68 0.0260(16) 0.0247(16) 0.0269(17) -0.0073(13) -0.0090(13) 0.0023(12)
C69 0.0344(18) 0.0268(17) 0.0258(17) -0.0064(14) -0.0096(14) 0.0036(13)
C70 0.0348(19) 0.0370(19) 0.0292(18) -0.0095(15) -0.0133(15) 0.0043(15)
C71 0.0246(16) 0.042(2) 0.0348(19) -0.0157(16) -0.0113(15) 0.0038(14)
C72 0.0239(16) 0.0333(18) 0.0255(17) -0.0088(14) -0.0048(13) 0.0019(13)
C73 0.047(2) 0.045(2) 0.0256(19) -0.0074(16) -0.0075(17) -0.0069(18)
C74 0.029(2) 0.077(3) 0.042(2) -0.023(2) -0.0138(18) -0.008(2)
B1 0.0215(16) 0.0244(17) 0.0215(17) -0.0052(14) -0.0037(13) 0.0021(13)
Cl1 0.0647(11) 0.1132(16) 0.146(2) -0.0084(15) 0.0097(12) -0.0058(10)
C75 0.044(5) 0.079(8) 0.065(7) 0.002(6) -0.008(5) 0.012(5)

loop_
_atom_type_symbol
_atom_type_description
_atom_type_scat_dispersion_real
_atom_type_scat_dispersion_imag
_atom_type_scat_source
C C 0.0033 0.0016 'International Tables Vol C Tables 4.2.6.8 and 6.1.1.4'
H H 0.0000 0.0000 'International Tables Vol C Tables 4.2.6.8 and 6.1.1.4'
B B 0.0013 0.0007 'International Tables Vol C Tables 4.2.6.8 and 6.1.1.4'
O O 0.0106 0.0060 'International Tables Vol C Tables 4.2.6.8 and 6.1.1.4'
F F 0.0171 0.0103 'International Tables Vol C Tables 4.2.6.8 and 6.1.1.4'
P P 0.1023 0.0942 'International Tables Vol C Tables 4.2.6.8 and 6.1.1.4'
Rh Rh -1.1178 0.9187 'International Tables Vol C Tables 4.2.6.8 and 6.1.1.4'
Cl Cl 0.1484 0.1585 'International Tables Vol C Tables 4.2.6.8 and 6.1.1.4'

loop_
_geom_angle_atom_site_label_1
_geom_angle_atom_site_label_2
_geom_angle_atom_site_label_3
_geom_angle
_geom_angle_site_symmetry_1
_geom_angle_site_symmetry_3
P2 Rh1 P1 97.21(3) . .
P2 Rh1 O2 82.60(6) . .
P1 Rh1 O2 179.33(6) . .
P2 Rh1 O1 176.69(7) . .
P1 Rh1 O1 82.51(6) . .
O2 Rh1 O1 97.64(8) . .
C25 P1 C19 102.93(15) . .
C25 P1 C1 104.86(16) . .
C19 P1 C1 103.68(16) . .
C25 P1 Rh1 122.56(11) . .
C19 P1 Rh1 117.80(11) . .
C1 P1 Rh1 102.84(11) . .
C37 P2 C31 105.90(16) . .
C37 P2 C18 102.39(16) . .
C31 P2 C18 101.91(15) . .
C37 P2 Rh1 121.70(11) . .
C31 P2 Rh1 118.04(12) . .
C18 P2 Rh1 103.78(11) . .
C3 O1 C2 111.4(2) . .
C3 O1 Rh1 130.42(18) . .
C2 O1 Rh1 115.14(18) . .
C10 O2 C17 113.5(2) 2_666 .
C10 O2 Rh1 131.20(17) 2_666 .
C17 O2 Rh1 113.89(17) . .
C2 C1 P1 108.8(2) . .
C2 C1 H1A 109.9 . .
P1 C1 H1A 109.9 . .
C2 C1 H1B 109.9 . .
P1 C1 H1B 109.9 . .
H1A C1 H1B 108.3 . .
O1 C2 C1 107.0(3) . .
O1 C2 H2A 110.3 . .
C1 C2 H2A 110.3 . .
O1 C2 H2B 110.3 . .
C1 C2 H2B 110.3 . .
H2A C2 H2B 108.6 . .
C4 C3 C16 123.1(3) . .
C4 C3 O1 118.6(3) . .
C16 C3 O1 118.2(3) . .
C3 C4 C5 122.8(3) . .
C3 C4 C9 118.8(3) . .
C5 C4 C9 118.4(3) . .
C6 C5 C4 120.9(3) . .
C6 C5 H5 119.6 . .
C4 C5 H5 119.6 . .
C5 C6 C7 120.7(3) . .
C5 C6 H6 119.7 . .
C7 C6 H6 119.7 . .
C8 C7 C6 120.4(4) . .
C8 C7 H7 119.8 . .
C6 C7 H7 119.8 . .
C7 C8 C9 120.7(3) . .
C7 C8 H8 119.7 . .
C9 C8 H8 119.7 . .
C10 C9 C8 123.7(3) . .
C10 C9 C4 117.4(3) . .
C8 C9 C4 118.9(3) . .
C11 C10 C9 124.1(3) . .
C11 C10 O2 118.6(3) . 2_666
C9 C10 O2 117.2(3) . 2_666
C10 C11 C12 122.8(3) . .
C10 C11 C16 118.2(3) . .
C12 C11 C16 119.0(3) . .
C13 C12 C11 120.6(4) . .
C13 C12 H12 119.7 . .
C11 C12 H12 119.7 . .
C12 C13 C14 120.3(4) . .
C12 C13 H13 119.9 . .
C14 C13 H13 119.9 . .
C15 C14 C13 121.3(4) . .
C15 C14 H14 119.3 . .
C13 C14 H14 119.3 . .
C14 C15 C16 120.2(4) . .
C14 C15 H15 119.9 . .
C16 C15 H15 119.9 . .
C3 C16 C15 123.2(3) . .
C3 C16 C11 118.2(3) . .
C15 C16 C11 118.6(3) . .
O2 C17 C18 106.7(3) . .
O2 C17 H17A 110.4 . .
C18 C17 H17A 110.4 . .
O2 C17 H17B 110.4 . .
C18 C17 H17B 110.4 . .
H17A C17 H17B 108.6 . .
C17 C18 P2 108.6(2) . .
C17 C18 H18A 110.0 . .
P2 C18 H18A 110.0 . .
C17 C18 H18B 110.0 . .
P2 C18 H18B 110.0 . .
H18A C18 H18B 108.3 . .
C20 C19 C24 118.9(3) . .
C20 C19 P1 120.2(3) . .
C24 C19 P1 120.9(3) . .
C19 C20 C21 120.3(3) . .
C19 C20 H20 119.9 . .
C21 C20 H20 119.9 . .
C22 C21 C20 119.9(4) . .
C22 C21 H21 120.1 . .
C20 C21 H21 120.1 . .
C21 C22 C23 120.2(4) . .
C21 C22 H22 119.9 . .
C23 C22 H22 119.9 . .
C24 C23 C22 120.4(4) . .
C24 C23 H23 119.8 . .
C22 C23 H23 119.8 . .
C23 C24 C19 120.3(4) . .
C23 C24 H24 119.9 . .
C19 C24 H24 119.9 . .
C26 C25 C30 118.6(3) . .
C26 C25 P1 119.6(3) . .
C30 C25 P1 121.6(3) . .
C25 C26 C27 120.7(4) . .
C25 C26 H26 119.7 . .
C27 C26 H26 119.7 . .
C28 C27 C26 119.7(4) . .
C28 C27 H27 120.1 . .
C26 C27 H27 120.1 . .
C29 C28 C27 120.2(4) . .
C29 C28 H28 119.9 . .
C27 C28 H28 119.9 . .
C28 C29 C30 120.2(4) . .
C28 C29 H29 119.9 . .
C30 C29 H29 119.9 . .
C29 C30 C25 120.5(4) . .
C29 C30 H30 119.8 . .
C25 C30 H30 119.8 . .
C36 C31 C32 119.0(3) . .
C36 C31 P2 119.6(3) . .
C32 C31 P2 121.2(3) . .
C33 C32 C31 120.3(4) . .
C33 C32 H32 119.8 . .
C31 C32 H32 119.8 . .
C34 C33 C32 120.6(4) . .
C34 C33 H33 119.7 . .
C32 C33 H33 119.7 . .
C33 C34 C35 120.1(4) . .
C33 C34 H34 120.0 . .
C35 C34 H34 120.0 . .
C34 C35 C36 119.7(4) . .
C34 C35 H35 120.1 . .
C36 C35 H35 120.1 . .
C31 C36 C35 120.2(4) . .
C31 C36 H36 119.9 . .
C35 C36 H36 119.9 . .
C42 C37 C38 118.6(3) . .
C42 C37 P2 123.3(3) . .
C38 C37 P2 118.0(3) . .
C39 C38 C37 121.2(4) . .
C39 C38 H38 119.4 . .
C37 C38 H38 119.4 . .
C40 C39 C38 119.5(4) . .
C40 C39 H39 120.2 . .
C38 C39 H39 120.2 . .
C39 C40 C41 120.4(4) . .
C39 C40 H40 119.8 . .
C41 C40 H40 119.8 . .
C40 C41 C42 120.6(5) . .
C40 C41 H41 119.7 . .
C42 C41 H41 119.7 . .
C41 C42 C37 119.7(4) . .
C41 C42 H42 120.1 . .
C37 C42 H42 120.1 . .
C48 C43 C44 116.2(3) . .
C48 C43 B1 123.1(3) . .
C44 C43 B1 119.9(3) . .
C45 C44 C43 122.2(3) . .
C45 C44 H44 118.9 . .
C43 C44 H44 118.9 . .
C46 C45 C44 120.3(3) . .
C46 C45 C49 119.5(3) . .
C44 C45 C49 120.2(3) . .
C47 C46 C45 118.6(3) . .
C47 C46 H46 120.7 . .
C45 C46 H46 120.7 . .
C46 C47 C48 120.8(3) . .
C46 C47 C50 121.2(3) . .
C48 C47 C50 118.0(3) . .
C43 C48 C47 121.9(3) . .
C43 C48 H48 119.0 . .
C47 C48 H48 119.0 . .
F3B C49 F2A 73.5(5) . .
F3B C49 F1A 120.7(5) . .
F2A C49 F1A 107.0(5) . .
F3B C49 F1B 109.2(5) . .
F2A C49 F1B 126.0(5) . .
F1A C49 F1B 23.6(4) . .
F3B C49 F2B 103.8(5) . .
F2A C49 F2B 31.7(3) . .
F1A C49 F2B 83.7(5) . .
F1B C49 F2B 106.8(5) . .
F3B C49 F3A 28.8(3) . .
F2A C49 F3A 101.0(4) . .
F1A C49 F3A 104.5(5) . .
F1B C49 F3A 86.2(5) . .
F2B C49 F3A 128.5(5) . .
F3B C49 C45 115.5(4) . .
F2A C49 C45 115.0(4) . .
F1A C49 C45 116.7(4) . .
F1B C49 C45 111.5(4) . .
F2B C49 C45 109.4(4) . .
F3A C49 C45 111.2(4) . .
F6 C50 F4 107.2(3) . .
F6 C50 F5 105.9(3) . .
F4 C50 F5 106.2(3) . .
F6 C50 C47 112.0(3) . .
F4 C50 C47 113.1(3) . .
F5 C50 C47 112.0(3) . .
C56 C51 C52 116.2(3) . .
C56 C51 B1 124.8(3) . .
C52 C51 B1 119.0(3) . .
C53 C52 C51 122.1(3) . .
C53 C52 H52 118.9 . .
C51 C52 H52 118.9 . .
C54 C53 C52 120.6(4) . .
C54 C53 C57 119.2(4) . .
C52 C53 C57 120.3(4) . .
C55 C54 C53 118.4(4) . .
C55 C54 H54 120.8 . .
C53 C54 H54 120.8 . .
C54 C55 C56 121.0(3) . .
C54 C55 C58 119.9(4) . .
C56 C55 C58 119.1(4) . .
C55 C56 C51 121.7(3) . .
C55 C56 H56 119.2 . .
C51 C56 H56 119.2 . .
F7 C57 F9 106.4(5) . .
F7 C57 F8 105.9(5) . .
F9 C57 F8 104.7(5) . .
F7 C57 C53 114.3(4) . .
F9 C57 C53 111.7(4) . .
F8 C57 C53 113.1(4) . .
F10B C58 F11A 121.9(6) . .
F10B C58 F11B 122.4(6) . .
F11A C58 F11B 60.7(5) . .
F10B C58 F10A 72.5(6) . .
F11A C58 F10A 110.1(5) . .
F11B C58 F10A 57.6(4) . .
F10B C58 F12A 28.8(5) . .
F11A C58 F12A 102.4(5) . .
F11B C58 F12A 135.1(5) . .
F10A C58 F12A 98.9(5) . .
F10B C58 F12B 104.0(7) . .
F11A C58 F12B 33.5(4) . .
F11B C58 F12B 94.1(6) . .
F10A C58 F12B 135.9(5) . .
F12A C58 F12B 77.2(5) . .
F10B C58 C55 113.0(5) . .
F11A C58 C55 117.4(4) . .
F11B C58 C55 111.8(5) . .
F10A C58 C55 113.2(4) . .
F12A C58 C55 112.7(4) . .
F12B C58 C55 108.5(4) . .
C64 C59 C60 115.8(3) . .
C64 C59 B1 122.3(3) . .
C60 C59 B1 121.6(3) . .
C61 C60 C59 122.0(3) . .
C61 C60 H60 119.0 . .
C59 C60 H60 119.0 . .
C60 C61 C62 121.2(3) . .
C60 C61 C65 121.2(3) . .
C62 C61 C65 117.6(3) . .
C63 C62 C61 117.8(3) . .
C63 C62 H62 121.1 . .
C61 C62 H62 121.1 . .
C62 C63 C64 120.8(3) . .
C62 C63 C66 120.1(3) . .
C64 C63 C66 119.1(3) . .
C59 C64 C63 122.3(3) . .
C59 C64 H64 118.8 . .
C63 C64 H64 118.8 . .
F14 C65 F15 106.6(3) . .
F14 C65 F13 106.2(3) . .
F15 C65 F13 105.6(3) . .
F14 C65 C61 112.8(3) . .
F15 C65 C61 112.8(3) . .
F13 C65 C61 112.3(3) . .
F17 C66 F18 107.1(3) . .
F17 C66 F16 106.6(3) . .
F18 C66 F16 105.4(3) . .
F17 C66 C63 112.9(3) . .
F18 C66 C63 112.0(3) . .
F16 C66 C63 112.3(3) . .
C68 C67 C72 115.4(3) . .
C68 C67 B1 123.1(3) . .
C72 C67 B1 120.7(3) . .
C69 C68 C67 122.5(3) . .
C69 C68 H68 118.8 . .
C67 C68 H68 118.8 . .
C70 C69 C68 120.8(3) . .
C70 C69 C73 120.5(3) . .
C68 C69 C73 118.7(3) . .
C71 C70 C69 117.9(3) . .
C71 C70 H70 121.1 . .
C69 C70 H70 121.1 . .
C72 C71 C70 121.2(3) . .
C72 C71 C74 120.0(4) . .
C70 C71 C74 118.8(3) . .
C71 C72 C67 122.2(3) . .
C71 C72 H72 118.9 . .
C67 C72 H72 118.9 . .
F20 C73 F21 109.2(4) . .
F20 C73 F19 105.5(4) . .
F21 C73 F19 102.1(4) . .
F20 C73 C69 114.4(4) . .
F21 C73 C69 113.3(3) . .
F19 C73 C69 111.4(3) . .
F24B C74 F22A 126.3(6) . .
F24B C74 F23B 113.9(7) . .
F22A C74 F23B 40.4(5) . .
F24B C74 F24A 45.7(6) . .
F22A C74 F24A 105.5(6) . .
F23B C74 F24A 127.7(6) . .
F24B C74 F23A 54.7(6) . .
F22A C74 F23A 107.4(6) . .
F23B C74 F23A 70.9(6) . .
F24A C74 F23A 98.5(6) . .
F24B C74 F22B 96.2(8) . .
F22A C74 F22B 63.5(6) . .
F23B C74 F22B 102.4(7) . .
F24A C74 F22B 52.1(5) . .
F23A C74 F22B 138.4(5) . .
F24B C74 C71 117.0(5) . .
F22A C74 C71 116.6(4) . .
F23B C74 C71 115.8(5) . .
F24A C74 C71 115.6(4) . .
F23A C74 C71 111.5(5) . .
F22B C74 C71 108.2(5) . .
C59 B1 C51 106.4(3) . .
C59 B1 C43 112.1(3) . .
C51 B1 C43 111.0(3) . .
C59 B1 C67 113.4(3) . .
C51 B1 C67 113.6(3) . .
C43 B1 C67 100.5(3) . .
C75 Cl1 C75 71.1(7) 2_565 .
Cl1 C75 Cl1 108.9(7) 2_565 .
Cl1 C75 C75 64.5(6) 2_565 2_565
Cl1 C75 C75 44.4(6) . 2_565

loop_
_geom_bond_atom_site_label_1
_geom_bond_atom_site_label_2
_geom_bond_distance
_geom_bond_site_symmetry_2
Rh1 P2 2.1796(8) .
Rh1 P1 2.1800(8) .
Rh1 O2 2.213(2) .
Rh1 O1 2.234(2) .
P1 C25 1.819(3) .
P1 C19 1.825(3) .
P1 C1 1.836(3) .
P2 C37 1.820(4) .
P2 C31 1.826(3) .
P2 C18 1.854(3) .
F1A C49 1.328(8) .
F2A C49 1.318(7) .
F3A C49 1.400(8) .
F1B C49 1.332(9) .
F2B C49 1.384(9) .
F3B C49 1.315(8) .
F4 C50 1.339(4) .
F5 C50 1.347(5) .
F6 C50 1.326(5) .
F7 C57 1.304(6) .
F8 C57 1.318(5) .
F9 C57 1.316(6) .
F10A C58 1.364(7) .
F11A C58 1.245(7) .
F12A C58 1.430(8) .
F10B C58 1.227(11) .
F11B C58 1.363(9) .
F12B C58 1.461(10) .
F13 C65 1.342(4) .
F14 C65 1.329(4) .
F15 C65 1.330(4) .
F16 C66 1.342(4) .
F17 C66 1.332(4) .
F18 C66 1.335(4) .
F19 C73 1.336(6) .
F20 C73 1.292(5) .
F21 C73 1.304(5) .
F22A C74 1.296(9) .
F23A C74 1.379(9) .
F24A C74 1.324(9) .
F22B C74 1.420(12) .
F23B C74 1.317(12) .
F24B C74 1.276(12) .
O1 C3 1.403(4) .
O1 C2 1.471(4) .
O2 C10 1.406(4) 2_666
O2 C17 1.466(4) .
C1 C2 1.509(5) .
C1 H1A 0.9700 .
C1 H1B 0.9700 .
C2 H2A 0.9700 .
C2 H2B 0.9700 .
C3 C4 1.392(5) .
C3 C16 1.401(5) .
C4 C5 1.427(5) .
C4 C9 1.439(4) .
C5 C6 1.355(5) .
C5 H5 0.9300 .
C6 C7 1.416(5) .
C6 H6 0.9300 .
C7 C8 1.371(5) .
C7 H7 0.9300 .
C8 C9 1.414(5) .
C8 H8 0.9300 .
C9 C10 1.405(4) .
C10 C11 1.382(5) .
C10 O2 1.406(4) 2_666
C11 C12 1.423(5) .
C11 C16 1.440(4) .
C12 C13 1.354(6) .
C12 H12 0.9300 .
C13 C14 1.424(6) .
C13 H13 0.9300 .
C14 C15 1.355(6) .
C14 H14 0.9300 .
C15 C16 1.424(5) .
C15 H15 0.9300 .
C17 C18 1.502(5) .
C17 H17A 0.9700 .
C17 H17B 0.9700 .
C18 H18A 0.9700 .
C18 H18B 0.9700 .
C19 C20 1.383(5) .
C19 C24 1.393(5) .
C20 C21 1.400(5) .
C20 H20 0.9300 .
C21 C22 1.364(6) .
C21 H21 0.9300 .
C22 C23 1.378(7) .
C22 H22 0.9300 .
C23 C24 1.377(6) .
C23 H23 0.9300 .
C24 H24 0.9300 .
C25 C26 1.378(5) .
C25 C30 1.395(5) .
C26 C27 1.392(6) .
C26 H26 0.9300 .
C27 C28 1.376(8) .
C27 H27 0.9300 .
C28 C29 1.367(7) .
C28 H28 0.9300 .
C29 C30 1.383(5) .
C29 H29 0.9300 .
C30 H30 0.9300 .
C31 C36 1.382(5) .
C31 C32 1.391(5) .
C32 C33 1.382(6) .
C32 H32 0.9300 .
C33 C34 1.364(7) .
C33 H33 0.9300 .
C34 C35 1.382(6) .
C34 H34 0.9300 .
C35 C36 1.397(5) .
C35 H35 0.9300 .
C36 H36 0.9300 .
C37 C42 1.387(5) .
C37 C38 1.398(5) .
C38 C39 1.384(6) .
C38 H38 0.9300 .
C39 C40 1.362(7) .
C39 H39 0.9300 .
C40 C41 1.385(8) .
C40 H40 0.9300 .
C41 C42 1.386(7) .
C41 H41 0.9300 .
C42 H42 0.9300 .
C43 C48 1.388(5) .
C43 C44 1.404(5) .
C43 B1 1.642(5) .
C44 C45 1.392(5) .
C44 H44 0.9300 .
C45 C46 1.391(5) .
C45 C49 1.481(5) .
C46 C47 1.374(5) .
C46 H46 0.9300 .
C47 C48 1.404(5) .
C47 C50 1.498(5) .
C48 H48 0.9300 .
C51 C56 1.399(5) .
C51 C52 1.401(5) .
C51 B1 1.640(5) .
C52 C53 1.391(5) .
C52 H52 0.9300 .
C53 C54 1.387(6) .
C53 C57 1.496(6) .
C54 C55 1.380(6) .
C54 H54 0.9300 .
C55 C56 1.395(5) .
C55 C58 1.486(5) .
C56 H56 0.9300 .
C59 C64 1.396(4) .
C59 C60 1.409(4) .
C59 B1 1.635(5) .
C60 C61 1.387(5) .
C60 H60 0.9300 .
C61 C62 1.392(5) .
C61 C65 1.502(5) .
C62 C63 1.388(5) .
C62 H62 0.9300 .
C63 C64 1.398(5) .
C63 C66 1.500(5) .
C64 H64 0.9300 .
C67 C68 1.396(5) .
C67 C72 1.408(5) .
C67 B1 1.652(5) .
C68 C69 1.394(5) .
C68 H68 0.9300 .
C69 C70 1.386(5) .
C69 C73 1.491(5) .
C70 C71 1.386(5) .
C70 H70 0.9300 .
C71 C72 1.385(5) .
C71 C74 1.477(5) .
C72 H72 0.9300 .
Cl1 C75 1.502(12) 2_565
Cl1 C75 1.938(13) .
C75 Cl1 1.502(12) 2_565
C75 C75 2.03(2) 2_565

loop_
_geom_torsion_atom_site_label_1
_geom_torsion_atom_site_label_2
_geom_torsion_atom_site_label_3
_geom_torsion_atom_site_label_4
_geom_torsion
_geom_torsion_site_symmetry_1
_geom_torsion_site_symmetry_4
P2 Rh1 P1 C25 44.03(14) . .
O2 Rh1 P1 C25 -29(5) . .
O1 Rh1 P1 C25 -132.64(15) . .
P2 Rh1 P1 C19 -85.51(12) . .
O2 Rh1 P1 C19 -159(5) . .
O1 Rh1 P1 C19 97.82(14) . .
P2 Rh1 P1 C1 161.26(12) . .
O2 Rh1 P1 C1 88(5) . .
O1 Rh1 P1 C1 -15.41(14) . .
P1 Rh1 P2 C37 59.67(14) . .
O2 Rh1 P2 C37 -120.98(15) . .
O1 Rh1 P2 C37 144.7(10) . .
P1 Rh1 P2 C31 -74.26(13) . .
O2 Rh1 P2 C31 105.10(14) . .
O1 Rh1 P2 C31 10.8(10) . .
P1 Rh1 P2 C18 173.94(12) . .
O2 Rh1 P2 C18 -6.70(13) . .
O1 Rh1 P2 C18 -101.0(10) . .
P2 Rh1 O1 C3 104.8(10) . .
P1 Rh1 O1 C3 -169.8(3) . .
O2 Rh1 O1 C3 10.9(3) . .
P2 Rh1 O1 C2 -96.9(10) . .
P1 Rh1 O1 C2 -11.4(2) . .
O2 Rh1 O1 C2 169.2(2) . .
P2 Rh1 O2 C10 173.0(3) . 2_666
P1 Rh1 O2 C10 -114(5) . 2_666
O1 Rh1 O2 C10 -10.3(3) . 2_666
P2 Rh1 O2 C17 -21.9(2) . .
P1 Rh1 O2 C17 51(5) . .
O1 Rh1 O2 C17 154.7(2) . .
C25 P1 C1 C2 171.5(2) . .
C19 P1 C1 C2 -80.9(3) . .
Rh1 P1 C1 C2 42.3(3) . .
C3 O1 C2 C1 -157.4(3) . .
Rh1 O1 C2 C1 40.1(3) . .
P1 C1 C2 O1 -53.1(3) . .
C2 O1 C3 C4 86.9(4) . .
Rh1 O1 C3 C4 -114.1(3) . .
C2 O1 C3 C16 -90.8(3) . .
Rh1 O1 C3 C16 68.2(4) . .
C16 C3 C4 C5 174.5(3) . .
O1 C3 C4 C5 -3.1(5) . .
C16 C3 C4 C9 -3.2(5) . .
O1 C3 C4 C9 179.2(3) . .
C3 C4 C5 C6 -176.3(4) . .
C9 C4 C5 C6 1.4(5) . .
C4 C5 C6 C7 -2.2(6) . .
C5 C6 C7 C8 0.5(7) . .
C6 C7 C8 C9 2.0(6) . .
C7 C8 C9 C10 176.2(3) . .
C7 C8 C9 C4 -2.8(5) . .
C3 C4 C9 C10 -0.2(4) . .
C5 C4 C9 C10 -177.9(3) . .
C3 C4 C9 C8 178.9(3) . .
C5 C4 C9 C8 1.1(5) . .
C8 C9 C10 C11 -175.9(3) . .
C4 C9 C10 C11 3.0(5) . .
C8 C9 C10 O2 0.7(5) . 2_666
C4 C9 C10 O2 179.7(3) . 2_666
C9 C10 C11 C12 176.7(3) . .
O2 C10 C11 C12 0.1(5) 2_666 .
C9 C10 C11 C16 -2.6(5) . .
O2 C10 C11 C16 -179.1(3) 2_666 .
C10 C11 C12 C13 -176.8(4) . .
C16 C11 C12 C13 2.5(5) . .
C11 C12 C13 C14 -1.1(6) . .
C12 C13 C14 C15 -1.3(7) . .
C13 C14 C15 C16 2.1(7) . .
C4 C3 C16 C15 -174.7(3) . .
O1 C3 C16 C15 2.9(5) . .
C4 C3 C16 C11 3.7(5) . .
O1 C3 C16 C11 -178.7(3) . .
C14 C15 C16 C3 177.7(4) . .
C14 C15 C16 C11 -0.7(5) . .
C10 C11 C16 C3 -0.8(4) . .
C12 C11 C16 C3 179.9(3) . .
C10 C11 C16 C15 177.7(3) . .
C12 C11 C16 C15 -1.6(5) . .
C10 O2 C17 C18 -143.6(3) 2_666 .
Rh1 O2 C17 C18 48.6(3) . .
O2 C17 C18 P2 -52.9(3) . .
C37 P2 C18 C17 161.8(2) . .
C31 P2 C18 C17 -88.8(3) . .
Rh1 P2 C18 C17 34.3(2) . .
C25 P1 C19 C20 -123.6(3) . .
C1 P1 C19 C20 127.4(3) . .
Rh1 P1 C19 C20 14.6(3) . .
C25 P1 C19 C24 55.7(3) . .
C1 P1 C19 C24 -53.3(3) . .
Rh1 P1 C19 C24 -166.1(3) . .
C24 C19 C20 C21 -1.7(5) . .
P1 C19 C20 C21 177.6(3) . .
C19 C20 C21 C22 3.1(6) . .
C20 C21 C22 C23 -3.1(7) . .
C21 C22 C23 C24 1.7(8) . .
C22 C23 C24 C19 -0.3(8) . .
C20 C19 C24 C23 0.3(6) . .
P1 C19 C24 C23 -179.0(4) . .
C19 P1 C25 C26 40.1(3) . .
C1 P1 C25 C26 148.3(3) . .
Rh1 P1 C25 C26 -95.4(3) . .
C19 P1 C25 C30 -144.7(3) . .
C1 P1 C25 C30 -36.5(3) . .
Rh1 P1 C25 C30 79.7(3) . .
C30 C25 C26 C27 -2.5(6) . .
P1 C25 C26 C27 172.8(4) . .
C25 C26 C27 C28 2.9(8) . .
C26 C27 C28 C29 -1.0(8) . .
C27 C28 C29 C30 -1.2(7) . .
C28 C29 C30 C25 1.6(6) . .
C26 C25 C30 C29 0.3(6) . .
P1 C25 C30 C29 -174.9(3) . .
C37 P2 C31 C36 -141.2(3) . .
C18 P2 C31 C36 112.1(3) . .
Rh1 P2 C31 C36 -0.8(3) . .
C37 P2 C31 C32 44.0(4) . .
C18 P2 C31 C32 -62.8(3) . .
Rh1 P2 C31 C32 -175.6(3) . .
C36 C31 C32 C33 0.9(6) . .
P2 C31 C32 C33 175.8(4) . .
C31 C32 C33 C34 0.2(7) . .
C32 C33 C34 C35 -0.7(7) . .
C33 C34 C35 C36 0.1(7) . .
C32 C31 C36 C35 -1.5(6) . .
P2 C31 C36 C35 -176.5(3) . .
C34 C35 C36 C31 1.0(6) . .
C31 P2 C37 C42 23.8(4) . .
C18 P2 C37 C42 130.2(3) . .
Rh1 P2 C37 C42 -114.8(3) . .
C31 P2 C37 C38 -158.6(3) . .
C18 P2 C37 C38 -52.2(3) . .
Rh1 P2 C37 C38 62.8(3) . .
C42 C37 C38 C39 -1.2(6) . .
P2 C37 C38 C39 -178.9(3) . .
C37 C38 C39 C40 0.9(6) . .
C38 C39 C40 C41 0.2(8) . .
C39 C40 C41 C42 -1.1(10) . .
C40 C41 C42 C37 0.7(9) . .
C38 C37 C42 C41 0.4(7) . .
P2 C37 C42 C41 178.0(4) . .
C48 C43 C44 C45 -0.9(5) . .
B1 C43 C44 C45 169.5(3) . .
C43 C44 C45 C46 -0.1(5) . .
C43 C44 C45 C49 -179.5(3) . .
C44 C45 C46 C47 1.1(5) . .
C49 C45 C46 C47 -179.5(3) . .
C45 C46 C47 C48 -1.2(5) . .
C45 C46 C47 C50 178.0(3) . .
C44 C43 C48 C47 0.8(5) . .
B1 C43 C48 C47 -169.2(3) . .
C46 C47 C48 C43 0.2(5) . .
C50 C47 C48 C43 -179.0(3) . .
C46 C45 C49 F3B 20.8(7) . .
C44 C45 C49 F3B -159.7(5) . .
C46 C45 C49 F2A -62.0(6) . .
C44 C45 C49 F2A 117.4(5) . .
C46 C45 C49 F1A 171.5(5) . .
C44 C45 C49 F1A -9.1(6) . .
C46 C45 C49 F1B 146.3(5) . .
C44 C45 C49 F1B -34.3(6) . .
C46 C45 C49 F2B -95.8(5) . .
C44 C45 C49 F2B 83.6(5) . .
C46 C45 C49 F3A 51.9(5) . .
C44 C45 C49 F3A -128.7(4) . .
C46 C47 C50 F6 -119.6(4) . .
C48 C47 C50 F6 59.6(5) . .
C46 C47 C50 F4 1.6(5) . .
C48 C47 C50 F4 -179.2(3) . .
C46 C47 C50 F5 121.5(4) . .
C48 C47 C50 F5 -59.3(5) . .
C56 C51 C52 C53 -0.8(5) . .
B1 C51 C52 C53 179.2(3) . .
C51 C52 C53 C54 -1.5(6) . .
C51 C52 C53 C57 178.2(4) . .
C52 C53 C54 C55 1.7(6) . .
C57 C53 C54 C55 -178.0(4) . .
C53 C54 C55 C56 0.4(6) . .
C53 C54 C55 C58 -176.8(4) . .
C54 C55 C56 C51 -2.8(6) . .
C58 C55 C56 C51 174.4(3) . .
C52 C51 C56 C55 2.9(5) . .
B1 C51 C56 C55 -177.1(3) . .
C54 C53 C57 F7 -160.1(4) . .
C52 C53 C57 F7 20.1(6) . .
C54 C53 C57 F9 78.9(6) . .
C52 C53 C57 F9 -100.9(5) . .
C54 C53 C57 F8 -38.9(6) . .
C52 C53 C57 F8 141.3(5) . .
C54 C55 C58 F10B 106.0(7) . .
C56 C55 C58 F10B -71.2(7) . .
C54 C55 C58 F11A -104.1(6) . .
C56 C55 C58 F11A 78.7(6) . .
C54 C55 C58 F11B -36.9(7) . .
C56 C55 C58 F11B 145.9(5) . .
C54 C55 C58 F10A 26.0(6) . .
C56 C55 C58 F10A -151.3(4) . .
C54 C55 C58 F12A 137.3(5) . .
C56 C55 C58 F12A -40.0(6) . .
C54 C55 C58 F12B -139.3(6) . .
C56 C55 C58 F12B 43.5(6) . .
C64 C59 C60 C61 -1.1(5) . .
B1 C59 C60 C61 174.2(3) . .
C59 C60 C61 C62 2.4(5) . .
C59 C60 C61 C65 -178.1(3) . .
C60 C61 C62 C63 -1.0(5) . .
C65 C61 C62 C63 179.5(3) . .
C61 C62 C63 C64 -1.6(5) . .
C61 C62 C63 C66 179.5(3) . .
C60 C59 C64 C63 -1.6(5) . .
B1 C59 C64 C63 -176.8(3) . .
C62 C63 C64 C59 3.0(5) . .
C66 C63 C64 C59 -178.1(3) . .
C60 C61 C65 F14 5.3(5) . .
C62 C61 C65 F14 -175.2(3) . .
C60 C61 C65 F15 126.2(4) . .
C62 C61 C65 F15 -54.3(4) . .
C60 C61 C65 F13 -114.6(4) . .
C62 C61 C65 F13 64.9(4) . .
C62 C63 C66 F17 -12.1(5) . .
C64 C63 C66 F17 168.9(3) . .
C62 C63 C66 F18 -133.2(3) . .
C64 C63 C66 F18 47.9(4) . .
C62 C63 C66 F16 108.4(4) . .
C64 C63 C66 F16 -70.5(4) . .
C72 C67 C68 C69 -1.0(5) . .
B1 C67 C68 C69 -171.5(3) . .
C67 C68 C69 C70 -0.4(5) . .
C67 C68 C69 C73 -179.6(3) . .
C68 C69 C70 C71 0.8(5) . .
C73 C69 C70 C71 -180.0(4) . .
C69 C70 C71 C72 0.3(5) . .
C69 C70 C71 C74 178.6(4) . .
C70 C71 C72 C67 -1.8(6) . .
C74 C71 C72 C67 179.8(4) . .
C68 C67 C72 C71 2.1(5) . .
B1 C67 C72 C71 172.8(3) . .
C70 C69 C73 F20 -4.1(6) . .
C68 C69 C73 F20 175.1(4) . .
C70 C69 C73 F21 121.9(4) . .
C68 C69 C73 F21 -58.8(5) . .
C70 C69 C73 F19 -123.6(4) . .
C68 C69 C73 F19 55.6(5) . .
C72 C71 C74 F24B 33.0(10) . .
C70 C71 C74 F24B -145.4(8) . .
C72 C71 C74 F22A -143.1(6) . .
C70 C71 C74 F22A 38.6(8) . .
C72 C71 C74 F23B 171.6(7) . .
C70 C71 C74 F23B -6.7(9) . .
C72 C71 C74 F24A -18.3(8) . .
C70 C71 C74 F24A 163.3(6) . .
C72 C71 C74 F23A 93.1(6) . .
C70 C71 C74 F23A -85.2(6) . .
C72 C71 C74 F22B -74.2(6) . .
C70 C71 C74 F22B 107.4(6) . .
C64 C59 B1 C51 87.0(4) . .
C60 C59 B1 C51 -88.0(3) . .
C64 C59 B1 C43 -151.6(3) . .
C60 C59 B1 C43 33.5(4) . .
C64 C59 B1 C67 -38.6(4) . .
C60 C59 B1 C67 146.4(3) . .
C56 C51 B1 C59 -112.2(3) . .
C52 C51 B1 C59 67.8(4) . .
C56 C51 B1 C43 125.6(3) . .
C52 C51 B1 C43 -54.4(4) . .
C56 C51 B1 C67 13.2(4) . .
C52 C51 B1 C67 -166.8(3) . .
C48 C43 B1 C59 -142.7(3) . .
C44 C43 B1 C59 47.7(4) . .
C48 C43 B1 C51 -23.9(4) . .
C44 C43 B1 C51 166.5(3) . .
C48 C43 B1 C67 96.6(3) . .
C44 C43 B1 C67 -73.0(3) . .
C68 C67 B1 C59 -24.7(4) . .
C72 C67 B1 C59 165.3(3) . .
C68 C67 B1 C51 -146.4(3) . .
C72 C67 B1 C51 43.7(4) . .
C68 C67 B1 C43 95.0(3) . .
C72 C67 B1 C43 -74.9(4) . .
C75 Cl1 C75 Cl1 0.0 2_565 2_565
